data_4110859
loop_
_publ_author_name
'Thorsten Kreickmann'
'Christian Diedrich'
'Tania Pape'
'Han Vinh Huynh'
'Stefan Grimme'
'F. Ekkehardt Hahn'

_publ_section_title
;
 Metallosupramolecular Chemistry with Bis(benzene-o-dithiolato) Ligands
;
_journal_name_full 'Journal of the American Chemical Society'
_journal_page_first 11808
_journal_page_last 11819
_journal_paper_doi 10.1021/ja063655u
_journal_volume 128
_journal_year 2006
_chemical_formula_sum 'C165 H149 Li N12 O10 P6 S12 Ti2'
_chemical_formula_weight 3133.24
_chemical_name_systematic
; 
 ? 
;
_space_group_IT_number 14
_symmetry_cell_setting monoclinic
_symmetry_space_group_name_Hall '-P 2ybc'
_symmetry_space_group_name_H-M 'P 1 21/c 1'
_atom_sites_solution_hydrogens geom
_atom_sites_solution_primary direct
_atom_sites_solution_secondary difmap
_audit_creation_method SHELXL-97
_cell_angle_alpha 90.00
_cell_angle_beta 99.417(2)
_cell_angle_gamma 90.00
_cell_formula_units_Z 4
_cell_length_a 17.8522(4)
_cell_length_b 23.0986(5)
_cell_length_c 37.9215(9)
_cell_measurement_reflns_used 900
_cell_measurement_temperature 150(2)
_cell_measurement_theta_max 75
_cell_measurement_theta_min 1
_cell_volume 15426.6(6)
_computing_cell_refinement 'SAINT (Bruker AXS, 2000)'
_computing_data_collection 'SMART (Bruker AXS, 2000)'
_computing_data_reduction 'SAINT,SADABS (Bruker AXS, 2000)'
_computing_molecular_graphics
;
ORTEP3,L.J. Farrugia, J. Appl. Cryst. (1997) 30, 565
;
_computing_structure_refinement 'SHELXL-97 (Sheldrick, 1997)'
_computing_structure_solution 'SHELXS-97 (Sheldrick, 1990)'
_diffrn_ambient_temperature 150(2)
_diffrn_detector_area_resol_mean 80
_diffrn_measured_fraction_theta_full 0.947
_diffrn_measured_fraction_theta_max 0.947
_diffrn_measurement_device_type 'CCD area detector'
_diffrn_measurement_method 'Omega and Phi scans'
_diffrn_radiation_monochromator 'goebel mirror'
_diffrn_radiation_source 'rotating anode'
_diffrn_radiation_type CuK\a
_diffrn_radiation_wavelength 1.54184
_diffrn_reflns_av_R_equivalents 0.0776
_diffrn_reflns_av_sigmaI/netI 0.0829
_diffrn_reflns_limit_h_max 21
_diffrn_reflns_limit_h_min -20
_diffrn_reflns_limit_k_max 25
_diffrn_reflns_limit_k_min -28
_diffrn_reflns_limit_l_max 46
_diffrn_reflns_limit_l_min -46
_diffrn_reflns_number 89879
_diffrn_reflns_theta_full 70.16
_diffrn_reflns_theta_max 70.16
_diffrn_reflns_theta_min 2.36
_exptl_absorpt_coefficient_mu 3.495
_exptl_absorpt_correction_T_max 0.7920
_exptl_absorpt_correction_T_min 0.2740
_exptl_absorpt_correction_type multi-scan
_exptl_absorpt_process_details
; 
 Corrections were done with the SADABS program, utilizing the none merged
 raw data obtained from the integration process. Integration and final cell
 refinement were done with SAINT.

 SADABS reports 
  Maximum and minimum effective transmission:  1.000000  0.562509


;
_exptl_crystal_colour 'dark red'
_exptl_crystal_density_diffrn 1.349
_exptl_crystal_description 'transparent needles'
_exptl_crystal_F_000 6528
_exptl_crystal_size_max 0.50
_exptl_crystal_size_mid 0.07
_exptl_crystal_size_min 0.07
_refine_diff_density_max 1.737
_refine_diff_density_min -0.438
_refine_diff_density_rms 0.092
_refine_ls_extinction_method none
_refine_ls_goodness_of_fit_ref 0.938
_refine_ls_hydrogen_treatment noref
_refine_ls_matrix_type fullcycle
_refine_ls_number_parameters 1922
_refine_ls_number_reflns 27800
_refine_ls_number_restraints 0
_refine_ls_restrained_S_all 0.938
_refine_ls_R_factor_all 0.0786
_refine_ls_R_factor_gt 0.0522
_refine_ls_shift/su_max 0.003
_refine_ls_shift/su_mean 0.000
_refine_ls_structure_factor_coef Fsqd
_refine_ls_weighting_details 'calc w=1/[\s^2^(Fo^2^)+(0.0794P)^2^+0.0000P] where P=(Fo^2^+2Fc^2^)/3'
_refine_ls_weighting_scheme calc
_refine_ls_wR_factor_gt 0.1330
_refine_ls_wR_factor_ref 0.1427
_reflns_number_gt 18674
_reflns_number_total 27800
_reflns_threshold_expression >2sigma(I)
_cod_data_source_file ja063655usi20060605_060834.cif
_cod_data_source_block sad_complex_Li(PNP)3(13)x3DMFxH2O
_cod_database_code 4110859

loop_
_symmetry_equiv_pos_as_xyz
'x, y, z'
'-x, y+1/2, -z+1/2'
'-x, -y, -z'
'x, -y-1/2, z-1/2'

loop_
_atom_site_label
_atom_site_type_symbol
_atom_site_fract_x
_atom_site_fract_y
_atom_site_fract_z
_atom_site_U_iso_or_equiv
_atom_site_adp_type
_atom_site_occupancy
_atom_site_symmetry_multiplicity
_atom_site_calc_flag
_atom_site_refinement_flags
Ti1 Ti 0.66611(3) 0.83444(3) 0.792731(16) 0.01656(12) Uani 1 1 d .
Ti2 Ti 0.94581(3) 0.83862(3) 0.563686(16) 0.01753(13) Uani 1 1 d .
S1A S 0.53368(5) 0.83090(4) 0.79265(2) 0.02343(18) Uani 1 1 d .
S2A S 0.62873(5) 0.78295(4) 0.73609(2) 0.01832(17) Uani 1 1 d .
S3A S 0.82274(5) 0.79573(4) 0.56919(2) 0.02060(17) Uani 1 1 d .
S4A S 0.92783(5) 0.78152(4) 0.51084(2) 0.02309(18) Uani 1 1 d .
N1A N 0.58921(17) 0.73182(14) 0.66185(8) 0.0268(7) Uani 1 1 d .
H1A H 0.6189 0.7494 0.6794 0.032 Uiso 1 1 calc R
N2A N 0.66563(18) 0.75874(15) 0.57729(9) 0.0321(8) Uani 1 1 d .
H2A H 0.7132 0.7678 0.5854 0.038 Uiso 1 1 calc R
O1A O 0.47384(15) 0.69557(12) 0.64185(7) 0.0317(6) Uani 1 1 d .
O2A O 0.58394(17) 0.72421(15) 0.53138(8) 0.0453(8) Uani 1 1 d .
C1A C 0.52974(19) 0.77143(14) 0.72867(9) 0.0185(7) Uani 1 1 d .
C2A C 0.4899(2) 0.78923(15) 0.75614(9) 0.0226(8) Uani 1 1 d .
C3A C 0.4130(2) 0.77611(17) 0.75445(11) 0.0289(8) Uani 1 1 d .
H3A H 0.3870 0.7889 0.7730 0.035 Uiso 1 1 calc R
C4A C 0.3746(2) 0.74485(18) 0.72623(11) 0.0315(9) Uani 1 1 d .
H4A H 0.3229 0.7347 0.7258 0.038 Uiso 1 1 calc R
C5A C 0.4119(2) 0.72843(15) 0.69860(10) 0.0251(8) Uani 1 1 d .
H5A H 0.3847 0.7077 0.6789 0.030 Uiso 1 1 calc R
C6A C 0.48877(19) 0.74146(14) 0.69881(9) 0.0193(7) Uani 1 1 d .
C7A C 0.5173(2) 0.72108(14) 0.66551(9) 0.0209(7) Uani 1 1 d .
C8A C 0.6208(2) 0.71576(17) 0.63012(10) 0.0285(9) Uani 1 1 d .
H8A1 H 0.5953 0.6802 0.6197 0.034 Uiso 1 1 calc R
H8A2 H 0.6755 0.7070 0.6372 0.034 Uiso 1 1 calc R
C9A C 0.6115(2) 0.76344(17) 0.60167(11) 0.0285(8) Uani 1 1 d .
H9A1 H 0.5595 0.7616 0.5879 0.034 Uiso 1 1 calc R
H9A2 H 0.6177 0.8016 0.6137 0.034 Uiso 1 1 calc R
C10A C 0.6482(2) 0.74155(15) 0.54318(10) 0.0227(8) Uani 1 1 d .
C11A C 0.70854(19) 0.74287(14) 0.51965(9) 0.0197(7) Uani 1 1 d .
C12A C 0.6845(2) 0.72020(15) 0.48546(10) 0.0244(8) Uani 1 1 d .
H12A H 0.6343 0.7054 0.4797 0.029 Uiso 1 1 calc R
C13A C 0.7309(2) 0.71861(16) 0.45971(10) 0.0288(9) Uani 1 1 d .
H13A H 0.7121 0.7040 0.4365 0.035 Uiso 1 1 calc R
C14A C 0.8048(2) 0.73838(16) 0.46772(10) 0.0263(8) Uani 1 1 d .
H14A H 0.8371 0.7368 0.4502 0.032 Uiso 1 1 calc R
C15A C 0.8318(2) 0.76063(14) 0.50166(9) 0.0205(7) Uani 1 1 d .
C16A C 0.78459(19) 0.76367(14) 0.52790(9) 0.0177(7) Uani 1 1 d .
S1B S 0.68593(5) 0.76298(4) 0.83837(2) 0.02199(18) Uani 1 1 d .
S2B S 0.79589(5) 0.80727(4) 0.78617(2) 0.01947(17) Uani 1 1 d .
S3B S 0.98905(5) 0.77500(4) 0.61431(2) 0.02103(18) Uani 1 1 d .
S4B S 1.07842(5) 0.84857(4) 0.56584(3) 0.0291(2) Uani 1 1 d .
N1B N 0.93767(19) 0.75055(16) 0.76642(9) 0.0336(8) Uani 1 1 d .
H1B H 0.8884 0.7487 0.7590 0.040 Uiso 1 1 calc R
N2B N 1.02783(16) 0.72046(13) 0.68622(8) 0.0228(6) Uani 1 1 d .
H2B H 0.9971 0.7291 0.6663 0.027 Uiso 1 1 calc R
O1B O 1.03089(15) 0.74315(14) 0.81284(8) 0.0368(7) Uani 1 1 d .
O2B O 1.14850(14) 0.70273(11) 0.71173(7) 0.0254(6) Uani 1 1 d .
C1B C 0.82976(19) 0.75683(14) 0.81985(9) 0.0182(7) Uani 1 1 d .
C2B C 0.7814(2) 0.74090(15) 0.84420(9) 0.0211(7) Uani 1 1 d .
C3B C 0.8091(2) 0.70613(16) 0.87382(10) 0.0282(8) Uani 1 1 d .
H3B H 0.7760 0.6948 0.8898 0.034 Uiso 1 1 calc R
C4B C 0.8842(2) 0.68808(18) 0.88006(11) 0.0326(9) Uani 1 1 d .
H4B H 0.9029 0.6657 0.9006 0.039 Uiso 1 1 calc R
C5B C 0.9311(2) 0.70286(16) 0.85623(10) 0.0265(8) Uani 1 1 d .
H5B H 0.9825 0.6902 0.8605 0.032 Uiso 1 1 calc R
C6B C 0.9053(2) 0.73609(15) 0.82575(9) 0.0208(7) Uani 1 1 d .
C7B C 0.9624(2) 0.74401(14) 0.80108(10) 0.0210(7) Uani 1 1 d .
C8B C 0.9859(2) 0.76048(17) 0.73982(10) 0.0286(8) Uani 1 1 d .
H8B1 H 1.0367 0.7730 0.7519 0.034 Uiso 1 1 calc R
H8B2 H 0.9641 0.7921 0.7237 0.034 Uiso 1 1 calc R
C9B C 0.9943(2) 0.70616(16) 0.71762(9) 0.0233(8) Uani 1 1 d .
H9B1 H 1.0269 0.6777 0.7324 0.028 Uiso 1 1 calc R
H9B2 H 0.9438 0.6883 0.7100 0.028 Uiso 1 1 calc R
C10B C 1.10230(19) 0.72128(14) 0.68587(9) 0.0186(7) Uani 1 1 d .
C11B C 1.13146(19) 0.74685(14) 0.65409(9) 0.0177(7) Uani 1 1 d .
C12B C 1.2104(2) 0.74497(16) 0.65668(10) 0.0247(8) Uani 1 1 d .
H12B H 1.2393 0.7244 0.6759 0.030 Uiso 1 1 calc R
C13B C 1.2475(2) 0.77199(18) 0.63220(11) 0.0304(9) Uani 1 1 d .
H13B H 1.3011 0.7688 0.6341 0.036 Uiso 1 1 calc R
C14B C 1.2065(2) 0.80383(18) 0.60477(11) 0.0309(9) Uani 1 1 d .
H14B H 1.2322 0.8243 0.5886 0.037 Uiso 1 1 calc R
C15B C 1.1276(2) 0.80594(16) 0.60078(10) 0.0229(8) Uani 1 1 d .
C16B C 1.08871(18) 0.77610(14) 0.62463(9) 0.0190(7) Uani 1 1 d .
S1C S 0.67365(5) 0.90377(4) 0.83909(2) 0.02161(18) Uani 1 1 d .
S2C S 0.68571(5) 0.92154(4) 0.75862(2) 0.02163(18) Uani 1 1 d .
S3C S 0.91948(6) 0.91292(4) 0.60647(2) 0.0283(2) Uani 1 1 d .
S4C S 0.92803(5) 0.91814(4) 0.52465(2) 0.02013(17) Uani 1 1 d .
N1C N 0.7244(2) 1.02100(14) 0.71537(9) 0.0377(9) Uani 1 1 d .
H1C H 0.7023 0.9873 0.7171 0.045 Uiso 1 1 calc R
N2C N 0.8706(2) 1.00020(16) 0.65639(10) 0.0415(9) Uani 1 1 d .
H2C H 0.8676 0.9662 0.6457 0.050 Uiso 1 1 calc R
O1C O 0.74460(16) 1.10988(11) 0.73787(7) 0.0315(6) Uani 1 1 d .
O2C O 0.91121(18) 1.09194(12) 0.65583(8) 0.0371(7) Uani 1 1 d .
C1C C 0.68466(19) 0.98300(15) 0.78571(9) 0.0192(7) Uani 1 1 d .
C2C C 0.67202(19) 0.97396(15) 0.82135(9) 0.0194(7) Uani 1 1 d .
C3C C 0.6634(2) 1.02071(16) 0.84365(10) 0.0243(8) Uani 1 1 d .
H3C H 0.6549 1.0138 0.8674 0.029 Uiso 1 1 calc R
C4C C 0.6671(2) 1.07707(16) 0.83155(11) 0.0290(9) Uani 1 1 d .
H4C H 0.6583 1.1088 0.8463 0.035 Uiso 1 1 calc R
C5C C 0.6838(2) 1.08653(16) 0.79769(11) 0.0271(8) Uani 1 1 d .
H5C H 0.6879 1.1252 0.7897 0.033 Uiso 1 1 calc R
C6C C 0.6949(2) 1.04087(15) 0.77483(10) 0.0212(7) Uani 1 1 d .
C7C C 0.7221(2) 1.05908(15) 0.74098(10) 0.0246(8) Uani 1 1 d .
C8C C 0.7610(3) 1.03079(18) 0.68443(11) 0.0359(10) Uani 1 1 d .
H8C1 H 0.7637 1.0729 0.6800 0.043 Uiso 1 1 calc R
H8C2 H 0.7301 1.0129 0.6631 0.043 Uiso 1 1 calc R
C9C C 0.8406(3) 1.00544(19) 0.68974(12) 0.0416(11) Uani 1 1 d .
H9C1 H 0.8748 1.0304 0.7064 0.050 Uiso 1 1 calc R
H9C2 H 0.8398 0.9667 0.7008 0.050 Uiso 1 1 calc R
C10C C 0.9020(2) 1.04356(16) 0.64108(10) 0.0272(8) Uani 1 1 d .
C11C C 0.9224(2) 1.03471(16) 0.60460(10) 0.0239(8) Uani 1 1 d .
C12C C 0.9363(2) 1.08605(16) 0.58710(11) 0.0291(9) Uani 1 1 d .
H12C H 0.9375 1.1217 0.5997 0.035 Uiso 1 1 calc R
C13C C 0.9484(2) 1.08615(16) 0.55198(12) 0.0314(9) Uani 1 1 d .
H13C H 0.9596 1.1213 0.5409 0.038 Uiso 1 1 calc R
C14C C 0.9440(2) 1.03432(16) 0.53303(10) 0.0265(8) Uani 1 1 d .
H14C H 0.9482 1.0345 0.5084 0.032 Uiso 1 1 calc R
C15C C 0.93347(19) 0.98200(15) 0.55016(10) 0.0207(7) Uani 1 1 d .
C16C C 0.92447(19) 0.98114(14) 0.58624(10) 0.0200(7) Uani 1 1 d .
N10 N 0.26513(17) 0.46241(13) 0.54212(8) 0.0243(7) Uani 1 1 d .
P10 P 0.17668(5) 0.47536(4) 0.53340(2) 0.02129(19) Uani 1 1 d .
P11 P 0.33979(5) 0.47330(4) 0.52597(2) 0.01930(18) Uani 1 1 d .
C101 C 0.1543(2) 0.54964(17) 0.54108(12) 0.0311(9) Uani 1 1 d .
C102 C 0.0932(3) 0.57925(18) 0.52173(16) 0.0501(14) Uani 1 1 d .
H102 H 0.0616 0.5606 0.5025 0.060 Uiso 1 1 calc R
C103 C 0.0784(3) 0.6354(2) 0.5304(2) 0.072(2) Uani 1 1 d .
H103 H 0.0374 0.6557 0.5166 0.086 Uiso 1 1 calc R
C104 C 0.1224(4) 0.6627(2) 0.5589(2) 0.076(2) Uani 1 1 d .
H104 H 0.1113 0.7014 0.5648 0.092 Uiso 1 1 calc R
C105 C 0.1819(4) 0.6343(2) 0.57851(17) 0.0673(17) Uani 1 1 d .
H105 H 0.2122 0.6531 0.5981 0.081 Uiso 1 1 calc R
C106 C 0.1982(3) 0.5773(2) 0.56986(13) 0.0505(13) Uani 1 1 d .
H106 H 0.2395 0.5574 0.5837 0.061 Uiso 1 1 calc R
C107 C 0.1317(2) 0.43350(16) 0.56414(9) 0.0216(7) Uani 1 1 d .
C108 C 0.1730(2) 0.39388(17) 0.58624(10) 0.0284(8) Uani 1 1 d .
H108 H 0.2256 0.3889 0.5858 0.034 Uiso 1 1 calc R
C109 C 0.1370(3) 0.36090(19) 0.60947(12) 0.0390(11) Uani 1 1 d .
H109 H 0.1656 0.3340 0.6252 0.047 Uiso 1 1 calc R
C110 C 0.0610(2) 0.36727(18) 0.60954(11) 0.0341(9) Uani 1 1 d .
H110 H 0.0365 0.3435 0.6247 0.041 Uiso 1 1 calc R
C111 C 0.0190(2) 0.4080(2) 0.58786(12) 0.0381(10) Uani 1 1 d .
H111 H -0.0337 0.4126 0.5883 0.046 Uiso 1 1 calc R
C112 C 0.0552(2) 0.44186(19) 0.56546(12) 0.0372(10) Uani 1 1 d .
H112 H 0.0276 0.4708 0.5510 0.045 Uiso 1 1 calc R
C113 C 0.1353(2) 0.45223(16) 0.48881(9) 0.0227(8) Uani 1 1 d .
C114 C 0.1165(2) 0.39413(17) 0.48426(10) 0.0286(9) Uani 1 1 d .
H114 H 0.1200 0.3695 0.5045 0.034 Uiso 1 1 calc R
C115 C 0.0926(2) 0.37166(18) 0.45023(11) 0.0340(9) Uani 1 1 d .
H115 H 0.0813 0.3316 0.4471 0.041 Uiso 1 1 calc R
C116 C 0.0856(2) 0.4081(2) 0.42104(11) 0.0343(10) Uani 1 1 d .
H116 H 0.0666 0.3935 0.3979 0.041 Uiso 1 1 calc R
C117 C 0.1062(2) 0.4661(2) 0.42528(11) 0.0372(10) Uani 1 1 d .
H117 H 0.1025 0.4905 0.4049 0.045 Uiso 1 1 calc R
C118 C 0.1322(2) 0.48837(18) 0.45905(11) 0.0301(9) Uani 1 1 d .
H118 H 0.1477 0.5277 0.4619 0.036 Uiso 1 1 calc R
C119 C 0.33195(19) 0.46038(15) 0.47867(9) 0.0196(7) Uani 1 1 d .
C120 C 0.2980(2) 0.40891(16) 0.46520(10) 0.0238(8) Uani 1 1 d .
H120 H 0.2785 0.3828 0.4808 0.029 Uiso 1 1 calc R
C121 C 0.2922(2) 0.39552(17) 0.42919(10) 0.0295(9) Uani 1 1 d .
H121 H 0.2684 0.3606 0.4200 0.035 Uiso 1 1 calc R
C122 C 0.3217(2) 0.43367(19) 0.40685(10) 0.0339(10) Uani 1 1 d .
H122 H 0.3184 0.4246 0.3822 0.041 Uiso 1 1 calc R
C123 C 0.3560(2) 0.48491(19) 0.41998(11) 0.0358(10) Uani 1 1 d .
H123 H 0.3758 0.5108 0.4044 0.043 Uiso 1 1 calc R
C124 C 0.3612(2) 0.49829(17) 0.45593(10) 0.0274(8) Uani 1 1 d .
H124 H 0.3847 0.5333 0.4650 0.033 Uiso 1 1 calc R
C125 C 0.3762(2) 0.54523(17) 0.53373(11) 0.0289(9) Uani 1 1 d .
C126 C 0.3350(3) 0.59161(19) 0.51706(14) 0.0440(11) Uani 1 1 d .
H126 H 0.2868 0.5849 0.5029 0.053 Uiso 1 1 calc R
C127 C 0.3637(4) 0.6478(2) 0.52096(17) 0.0623(16) Uani 1 1 d .
H127 H 0.3352 0.6792 0.5094 0.075 Uiso 1 1 calc R
C128 C 0.4330(3) 0.6576(2) 0.54148(19) 0.074(2) Uani 1 1 d .
H128 H 0.4532 0.6957 0.5436 0.089 Uiso 1 1 calc R
C129 C 0.4737(3) 0.6123(2) 0.55912(17) 0.0603(16) Uani 1 1 d .
H129 H 0.5208 0.6198 0.5741 0.072 Uiso 1 1 calc R
C130 C 0.4464(2) 0.5558(2) 0.55515(14) 0.0444(12) Uani 1 1 d .
H130 H 0.4751 0.5247 0.5669 0.053 Uiso 1 1 calc R
C131 C 0.4112(2) 0.42445(15) 0.54782(10) 0.0219(7) Uani 1 1 d .
C132 C 0.4101(2) 0.41050(17) 0.58359(10) 0.0270(8) Uani 1 1 d .
H132 H 0.3702 0.4241 0.5951 0.032 Uiso 1 1 calc R
C133 C 0.4676(2) 0.37665(18) 0.60219(11) 0.0333(9) Uani 1 1 d .
H133 H 0.4676 0.3673 0.6266 0.040 Uiso 1 1 calc R
C134 C 0.5253(2) 0.35653(18) 0.58484(12) 0.0346(10) Uani 1 1 d .
H134 H 0.5651 0.3338 0.5976 0.042 Uiso 1 1 calc R
C135 C 0.5255(2) 0.36921(18) 0.54927(12) 0.0326(9) Uani 1 1 d .
H135 H 0.5648 0.3546 0.5376 0.039 Uiso 1 1 calc R
C136 C 0.4681(2) 0.40342(16) 0.53048(11) 0.0274(8) Uani 1 1 d .
H136 H 0.4680 0.4122 0.5060 0.033 Uiso 1 1 calc R
N20 N 0.46307(17) 0.49579(12) 0.11300(8) 0.0238(7) Uani 1 1 d .
P20 P 0.47695(5) 0.55797(4) 0.12948(2) 0.01906(18) Uani 1 1 d .
P21 P 0.41256(5) 0.43983(4) 0.11582(2) 0.02015(19) Uani 1 1 d .
C201 C 0.4453(2) 0.56979(15) 0.17171(10) 0.0238(8) Uani 1 1 d .
C202 C 0.3777(2) 0.59894(17) 0.17337(11) 0.0299(9) Uani 1 1 d .
H202 H 0.3496 0.6157 0.1524 0.036 Uiso 1 1 calc R
C203 C 0.3517(3) 0.6034(2) 0.20577(12) 0.0404(11) Uani 1 1 d .
H203 H 0.3055 0.6231 0.2071 0.048 Uiso 1 1 calc R
C204 C 0.3933(3) 0.5792(2) 0.23612(12) 0.0464(12) Uani 1 1 d .
H204 H 0.3754 0.5824 0.2583 0.056 Uiso 1 1 calc R
C205 C 0.4607(3) 0.55027(19) 0.23478(11) 0.0403(11) Uani 1 1 d .
H205 H 0.4888 0.5339 0.2558 0.048 Uiso 1 1 calc R
C206 C 0.4865(2) 0.54547(17) 0.20250(10) 0.0293(9) Uani 1 1 d .
H206 H 0.5325 0.5255 0.2013 0.035 Uiso 1 1 calc R
C207 C 0.4323(2) 0.61086(15) 0.09798(10) 0.0222(7) Uani 1 1 d .
C208 C 0.3998(2) 0.59315(16) 0.06413(10) 0.0283(8) Uani 1 1 d .
H208 H 0.4000 0.5534 0.0578 0.034 Uiso 1 1 calc R
C209 C 0.3667(3) 0.63399(18) 0.03949(11) 0.0373(10) Uani 1 1 d .
H209 H 0.3438 0.6219 0.0163 0.045 Uiso 1 1 calc R
C210 C 0.3670(2) 0.69201(17) 0.04844(12) 0.0344(10) Uani 1 1 d .
H210 H 0.3446 0.7196 0.0313 0.041 Uiso 1 1 calc R
C211 C 0.3999(2) 0.70989(16) 0.08235(11) 0.0275(8) Uani 1 1 d .
H211 H 0.4000 0.7497 0.0886 0.033 Uiso 1 1 calc R
C212 C 0.4326(2) 0.66937(15) 0.10706(10) 0.0222(7) Uani 1 1 d .
H212 H 0.4553 0.6815 0.1303 0.027 Uiso 1 1 calc R
C213 C 0.5772(2) 0.57355(14) 0.13507(9) 0.0205(7) Uani 1 1 d .
C214 C 0.6167(2) 0.55583(16) 0.10801(10) 0.0256(8) Uani 1 1 d .
H214 H 0.5919 0.5324 0.0890 0.031 Uiso 1 1 calc R
C215 C 0.6918(2) 0.57222(17) 0.10870(10) 0.0280(8) Uani 1 1 d .
H215 H 0.7181 0.5607 0.0900 0.034 Uiso 1 1 calc R
C216 C 0.7282(2) 0.60576(15) 0.13696(11) 0.0265(8) Uani 1 1 d .
H216 H 0.7794 0.6176 0.1375 0.032 Uiso 1 1 calc R
C217 C 0.6897(2) 0.62192(15) 0.16440(10) 0.0259(8) Uani 1 1 d .
H217 H 0.7152 0.6437 0.1840 0.031 Uiso 1 1 calc R
C218 C 0.6147(2) 0.60662(15) 0.16334(9) 0.0217(7) Uani 1 1 d .
H218 H 0.5885 0.6186 0.1819 0.026 Uiso 1 1 calc R
C219 C 0.3129(2) 0.45042(16) 0.09860(10) 0.0242(8) Uani 1 1 d .
C220 C 0.2780(2) 0.50230(17) 0.10459(11) 0.0293(9) Uani 1 1 d .
H220 H 0.3068 0.5318 0.1180 0.035 Uiso 1 1 calc R
C221 C 0.2015(2) 0.51200(19) 0.09129(11) 0.0343(9) Uani 1 1 d .
H221 H 0.1783 0.5476 0.0960 0.041 Uiso 1 1 calc R
C222 C 0.1598(2) 0.4699(2) 0.07135(11) 0.0375(10) Uani 1 1 d .
H222 H 0.1078 0.4766 0.0620 0.045 Uiso 1 1 calc R
C223 C 0.1937(2) 0.41757(19) 0.06475(11) 0.0344(10) Uani 1 1 d .
H223 H 0.1646 0.3884 0.0511 0.041 Uiso 1 1 calc R
C224 C 0.2700(2) 0.40790(17) 0.07819(10) 0.0293(9) Uani 1 1 d .
H224 H 0.2930 0.3723 0.0735 0.035 Uiso 1 1 calc R
C225 C 0.4214(2) 0.41183(15) 0.16054(10) 0.0243(8) Uani 1 1 d .
C226 C 0.3603(3) 0.39193(17) 0.17477(11) 0.0320(9) Uani 1 1 d .
H226 H 0.3103 0.3951 0.1616 0.038 Uiso 1 1 calc R
C227 C 0.3723(3) 0.36693(19) 0.20881(12) 0.0447(12) Uani 1 1 d .
H227 H 0.3305 0.3525 0.2187 0.054 Uiso 1 1 calc R
C228 C 0.4445(3) 0.36323(18) 0.22799(11) 0.0497(14) Uani 1 1 d .
H228 H 0.4521 0.3468 0.2513 0.060 Uiso 1 1 calc R
C229 C 0.5061(3) 0.38309(19) 0.21372(12) 0.0470(13) Uani 1 1 d .
H229 H 0.5558 0.3801 0.2270 0.056 Uiso 1 1 calc R
C230 C 0.4948(3) 0.40733(17) 0.17995(11) 0.0359(10) Uani 1 1 d .
H230 H 0.5370 0.4209 0.1699 0.043 Uiso 1 1 calc R
C231 C 0.4450(2) 0.38366(15) 0.08924(10) 0.0239(8) Uani 1 1 d .
C232 C 0.4293(2) 0.32619(15) 0.09596(10) 0.0262(8) Uani 1 1 d .
H232 H 0.4050 0.3162 0.1156 0.031 Uiso 1 1 calc R
C233 C 0.4499(2) 0.28339(16) 0.07337(11) 0.0312(9) Uani 1 1 d .
H233 H 0.4389 0.2440 0.0776 0.037 Uiso 1 1 calc R
C234 C 0.4858(3) 0.29748(18) 0.04514(12) 0.0370(10) Uani 1 1 d .
H234 H 0.4991 0.2679 0.0299 0.044 Uiso 1 1 calc R
C235 C 0.5026(3) 0.35510(18) 0.03891(11) 0.0356(10) Uani 1 1 d .
H235 H 0.5281 0.3648 0.0196 0.043 Uiso 1 1 calc R
C236 C 0.4822(2) 0.39821(17) 0.06073(11) 0.0312(9) Uani 1 1 d .
H236 H 0.4934 0.4375 0.0564 0.037 Uiso 1 1 calc R
N30 N 0.16095(17) 0.48038(12) 0.31413(8) 0.0226(6) Uani 1 1 d .
P30 P 0.21254(5) 0.43970(4) 0.29489(2) 0.01758(17) Uani 1 1 d .
P31 P 0.10696(5) 0.53491(4) 0.30842(3) 0.0226(2) Uani 1 1 d .
C301 C 0.20158(18) 0.36675(14) 0.31069(9) 0.0183(7) Uani 1 1 d .
C302 C 0.17611(18) 0.35971(14) 0.34333(9) 0.0170(7) Uani 1 1 d .
H302 H 0.1662 0.3928 0.3567 0.020 Uiso 1 1 calc R
C303 C 0.16514(18) 0.30506(14) 0.35630(9) 0.0186(7) Uani 1 1 d .
H303 H 0.1476 0.3005 0.3785 0.022 Uiso 1 1 calc R
C304 C 0.1800(2) 0.25659(14) 0.33666(9) 0.0211(7) Uani 1 1 d .
H304 H 0.1720 0.2189 0.3454 0.025 Uiso 1 1 calc R
C305 C 0.2064(2) 0.26306(15) 0.30444(9) 0.0215(8) Uani 1 1 d .
H305 H 0.2170 0.2298 0.2914 0.026 Uiso 1 1 calc R
C306 C 0.21725(19) 0.31798(15) 0.29127(9) 0.0194(7) Uani 1 1 d .
H306 H 0.2352 0.3224 0.2692 0.023 Uiso 1 1 calc R
C307 C 0.1886(2) 0.43950(15) 0.24678(10) 0.0229(8) Uani 1 1 d .
C308 C 0.1203(2) 0.41306(16) 0.23159(11) 0.0281(9) Uani 1 1 d .
H308 H 0.0916 0.3917 0.2461 0.034 Uiso 1 1 calc R
C309 C 0.0950(2) 0.41828(17) 0.19506(11) 0.0347(10) Uani 1 1 d .
H309 H 0.0492 0.4001 0.1844 0.042 Uiso 1 1 calc R
C310 C 0.1369(3) 0.45000(19) 0.17436(11) 0.0395(11) Uani 1 1 d .
H310 H 0.1196 0.4536 0.1494 0.047 Uiso 1 1 calc R
C311 C 0.2040(3) 0.4766(2) 0.18976(11) 0.0400(11) Uani 1 1 d .
H311 H 0.2322 0.4987 0.1753 0.048 Uiso 1 1 calc R
C312 C 0.2300(2) 0.47115(17) 0.22615(11) 0.0303(9) Uani 1 1 d .
H312 H 0.2761 0.4892 0.2367 0.036 Uiso 1 1 calc R
C313 C 0.31129(19) 0.45914(15) 0.30739(9) 0.0193(7) Uani 1 1 d .
C314 C 0.3691(2) 0.41858(17) 0.30806(11) 0.0285(9) Uani 1 1 d .
H314 H 0.3571 0.3797 0.3011 0.034 Uiso 1 1 calc R
C315 C 0.4445(2) 0.43463(18) 0.31889(12) 0.0342(10) Uani 1 1 d .
H315 H 0.4838 0.4067 0.3195 0.041 Uiso 1 1 calc R
C316 C 0.4621(2) 0.49135(18) 0.32882(11) 0.0319(9) Uani 1 1 d .
H316 H 0.5136 0.5024 0.3361 0.038 Uiso 1 1 calc R
C317 C 0.4048(2) 0.53194(18) 0.32815(11) 0.0309(9) Uani 1 1 d .
H317 H 0.4171 0.5708 0.3350 0.037 Uiso 1 1 calc R
C318 C 0.3292(2) 0.51607(16) 0.31743(10) 0.0248(8) Uani 1 1 d .
H318 H 0.2900 0.5440 0.3170 0.030 Uiso 1 1 calc R
C319 C 0.1009(2) 0.57088(16) 0.26605(11) 0.0285(9) Uani 1 1 d .
C320 C 0.1516(2) 0.61528(18) 0.26104(13) 0.0372(10) Uani 1 1 d .
H320 H 0.1878 0.6283 0.2806 0.045 Uiso 1 1 calc R
C321 C 0.1492(3) 0.6403(2) 0.22766(14) 0.0449(12) Uani 1 1 d .
H321 H 0.1829 0.6711 0.2245 0.054 Uiso 1 1 calc R
C322 C 0.0974(3) 0.6204(2) 0.19882(14) 0.0488(13) Uani 1 1 d .
H322 H 0.0963 0.6371 0.1758 0.059 Uiso 1 1 calc R
C323 C 0.0474(3) 0.5763(2) 0.20353(13) 0.0447(12) Uani 1 1 d .
H323 H 0.0122 0.5630 0.1837 0.054 Uiso 1 1 calc R
C324 C 0.0483(3) 0.55128(18) 0.23714(12) 0.0371(10) Uani 1 1 d .
H324 H 0.0135 0.5213 0.2403 0.045 Uiso 1 1 calc R
C325 C 0.1404(2) 0.58655(16) 0.34288(11) 0.0281(8) Uani 1 1 d .
C326 C 0.1120(2) 0.64275(17) 0.34174(14) 0.0390(11) Uani 1 1 d .
H326 H 0.0755 0.6550 0.3221 0.047 Uiso 1 1 calc R
C327 C 0.1373(3) 0.68076(19) 0.36937(17) 0.0545(15) Uani 1 1 d .
H327 H 0.1181 0.7192 0.3686 0.065 Uiso 1 1 calc R
C328 C 0.1904(3) 0.6629(2) 0.39802(16) 0.0549(15) Uani 1 1 d .
H328 H 0.2075 0.6893 0.4169 0.066 Uiso 1 1 calc R
C329 C 0.2187(3) 0.60738(19) 0.39957(14) 0.0437(12) Uani 1 1 d .
H329 H 0.2550 0.5957 0.4195 0.052 Uiso 1 1 calc R
C330 C 0.1945(2) 0.56844(17) 0.37228(11) 0.0316(9) Uani 1 1 d .
H330 H 0.2141 0.5301 0.3733 0.038 Uiso 1 1 calc R
C331 C 0.0126(2) 0.51427(15) 0.31414(10) 0.0238(8) Uani 1 1 d .
C332 C -0.0470(2) 0.55435(17) 0.30961(12) 0.0335(10) Uani 1 1 d .
H332 H -0.0390 0.5923 0.3014 0.040 Uiso 1 1 calc R
C333 C -0.1175(2) 0.53870(17) 0.31709(12) 0.0351(10) Uani 1 1 d .
H333 H -0.1578 0.5661 0.3141 0.042 Uiso 1 1 calc R
C334 C -0.1295(2) 0.48345(19) 0.32888(12) 0.0360(10) Uani 1 1 d .
H334 H -0.1778 0.4732 0.3345 0.043 Uiso 1 1 calc R
C335 C -0.0712(2) 0.44266(19) 0.33263(13) 0.0375(10) Uani 1 1 d .
H335 H -0.0801 0.4044 0.3402 0.045 Uiso 1 1 calc R
C336 C -0.0002(2) 0.45790(16) 0.32539(12) 0.0301(9) Uani 1 1 d .
H336 H 0.0396 0.4302 0.3280 0.036 Uiso 1 1 calc R
Li1 Li 0.8136(4) 1.1735(3) 0.74186(18) 0.0284(14) Uani 1 1 d .
N1 N 0.65625(19) 1.25100(15) 0.66849(10) 0.0347(8) Uani 1 1 d .
O1 O 0.75199(15) 1.23528(12) 0.71534(8) 0.0350(7) Uani 1 1 d .
C1 C 0.6965(2) 1.21890(18) 0.69406(11) 0.0347(10) Uani 1 1 d .
H1 H 0.6809 1.1799 0.6960 0.042 Uiso 1 1 calc R
C2 C 0.5885(3) 1.2290(2) 0.64649(14) 0.0553(15) Uani 1 1 d .
H2D H 0.5808 1.1885 0.6527 0.083 Uiso 1 1 calc R
H2E H 0.5941 1.2315 0.6213 0.083 Uiso 1 1 calc R
H2F H 0.5446 1.2520 0.6506 0.083 Uiso 1 1 calc R
C3 C 0.6754(3) 1.3113(2) 0.66458(16) 0.0595(16) Uani 1 1 d .
H3D H 0.7226 1.3203 0.6808 0.089 Uiso 1 1 calc R
H3E H 0.6343 1.3358 0.6705 0.089 Uiso 1 1 calc R
H3F H 0.6823 1.3187 0.6399 0.089 Uiso 1 1 calc R
O11 O 0.88766(17) 1.15771(13) 0.71159(8) 0.0375(7) Uani 1 1 d .
N2 N 0.3324(2) 0.45327(15) 0.98638(10) 0.0369(9) Uani 1 1 d .
O2 O 0.41004(17) 0.53093(12) 0.98528(8) 0.0375(7) Uani 1 1 d .
C4 C 0.3989(2) 0.47857(17) 0.98494(10) 0.0305(9) Uani 1 1 d .
H4 H 0.4410 0.4541 0.9835 0.037 Uiso 1 1 calc R
C5 C 0.3242(3) 0.3906(2) 0.98531(13) 0.0571(16) Uani 1 1 d .
H5D H 0.3707 0.3730 0.9796 0.086 Uiso 1 1 calc R
H5E H 0.2811 0.3799 0.9670 0.086 Uiso 1 1 calc R
H5F H 0.3152 0.3766 1.0087 0.086 Uiso 1 1 calc R
C6 C 0.2664(3) 0.4870(2) 0.98881(16) 0.0569(15) Uani 1 1 d .
H6A H 0.2526 0.4823 1.0126 0.085 Uiso 1 1 calc R
H6B H 0.2243 0.4739 0.9707 0.085 Uiso 1 1 calc R
H6C H 0.2770 0.5279 0.9848 0.085 Uiso 1 1 calc R
N3 N 0.1355(5) 0.7328(3) 0.4752(2) 0.0431(19) Uani 0.50 1 d P
O3 O 0.1747(5) 0.6375(3) 0.4696(2) 0.062(2) Uani 0.50 1 d P
C7 C 0.1820(7) 0.6860(5) 0.4828(3) 0.053(3) Uani 0.50 1 d P
H7 H 0.2256 0.6917 0.5005 0.063 Uiso 0.50 1 calc PR
C8 C 0.0701(5) 0.7363(5) 0.4496(2) 0.045(2) Uani 0.50 1 d P
H8A H 0.0820 0.7559 0.4283 0.068 Uiso 0.50 1 calc P
H8B H 0.0312 0.7584 0.4593 0.068 Uiso 0.50 1 calc P
H8C H 0.0512 0.6973 0.4432 0.068 Uiso 0.50 1 calc P
C9 C 0.1591(7) 0.7785(5) 0.4927(3) 0.056(3) Uani 0.50 1 d P
H9A H 0.1958 0.7677 0.5138 0.084 Uiso 0.50 1 calc P
H9B H 0.1160 0.7986 0.5002 0.084 Uiso 0.50 1 calc P
H9C H 0.1837 0.8041 0.4774 0.084 Uiso 0.50 1 calc P
N4 N 0.7203(3) 0.1542(3) 0.58487(18) 0.0327(17) Uani 0.50 1 d P
O4 O 0.6929(5) 0.2410(4) 0.5543(3) 0.097(4) Uani 0.50 1 d P
C10 C 0.6874(5) 0.1907(5) 0.5583(3) 0.052(3) Uani 0.50 1 d P
H10 H 0.6541 0.1721 0.5397 0.063 Uiso 0.50 1 calc PR
C11 C 0.7720(4) 0.1798(3) 0.6137(2) 0.0241(16) Uani 0.50 1 d P
H11A H 0.8240 0.1677 0.6121 0.036 Uiso 0.50 1 calc P
H11B H 0.7590 0.1670 0.6366 0.036 Uiso 0.50 1 calc P
H11C H 0.7684 0.2221 0.6120 0.036 Uiso 0.50 1 calc P
C12 C 0.7076(7) 0.0995(5) 0.5842(4) 0.084(5) Uani 0.50 1 d P
H12D H 0.6683 0.0902 0.5638 0.127 Uiso 0.50 1 calc P
H12E H 0.6904 0.0878 0.6064 0.127 Uiso 0.50 1 calc P
H12F H 0.7544 0.0787 0.5818 0.127 Uiso 0.50 1 calc P

loop_
_atom_site_aniso_label
_atom_site_aniso_U_11
_atom_site_aniso_U_22
_atom_site_aniso_U_33
_atom_site_aniso_U_23
_atom_site_aniso_U_13
_atom_site_aniso_U_12
Ti1 0.0215(3) 0.0160(3) 0.0116(3) -0.0008(2) 0.0009(3) -0.0029(2)
Ti2 0.0211(3) 0.0178(3) 0.0131(3) 0.0014(2) 0.0008(3) -0.0027(2)
S1A 0.0224(4) 0.0301(5) 0.0174(4) -0.0043(4) 0.0020(4) -0.0015(3)
S2A 0.0196(4) 0.0199(4) 0.0147(4) -0.0027(3) 0.0006(3) -0.0046(3)
S3A 0.0216(4) 0.0269(4) 0.0126(4) -0.0010(3) 0.0009(3) -0.0050(3)
S4A 0.0263(4) 0.0250(5) 0.0187(4) -0.0040(3) 0.0060(4) -0.0036(3)
N1A 0.0248(16) 0.0341(18) 0.0201(16) -0.0125(14) -0.0006(14) -0.0013(12)
N2A 0.0232(16) 0.045(2) 0.0296(18) -0.0144(16) 0.0076(15) -0.0075(13)
O1A 0.0339(15) 0.0359(16) 0.0228(14) -0.0090(12) -0.0027(13) -0.0125(11)
O2A 0.0295(16) 0.075(2) 0.0311(16) -0.0054(16) 0.0032(14) -0.0198(15)
C1A 0.0231(17) 0.0120(16) 0.0181(17) 0.0036(13) -0.0034(15) -0.0005(11)
C2A 0.0288(19) 0.0205(18) 0.0164(17) -0.0008(14) -0.0024(16) -0.0019(13)
C3A 0.0265(19) 0.036(2) 0.0244(19) -0.0011(17) 0.0051(17) -0.0023(15)
C4A 0.0237(19) 0.037(2) 0.032(2) -0.0024(18) -0.0012(18) -0.0080(15)
C5A 0.0261(19) 0.0230(19) 0.0236(19) -0.0008(15) -0.0037(17) -0.0037(13)
C6A 0.0237(17) 0.0153(16) 0.0171(17) 0.0045(14) -0.0021(15) -0.0014(12)
C7A 0.0298(19) 0.0123(16) 0.0177(17) 0.0025(14) -0.0044(16) 0.0006(12)
C8A 0.0251(19) 0.036(2) 0.0227(19) -0.0140(17) -0.0006(17) 0.0043(15)
C9A 0.0260(19) 0.027(2) 0.035(2) -0.0122(17) 0.0132(18) -0.0031(14)
C10A 0.0235(18) 0.0183(17) 0.0253(19) -0.0004(15) 0.0004(16) -0.0005(13)
C11A 0.0243(17) 0.0133(16) 0.0195(17) 0.0007(14) -0.0021(15) 0.0018(12)
C12A 0.0264(19) 0.0210(18) 0.0225(18) -0.0038(15) -0.0056(16) -0.0006(13)
C13A 0.035(2) 0.029(2) 0.0189(18) -0.0095(16) -0.0055(17) 0.0016(15)
C14A 0.034(2) 0.0252(19) 0.0193(18) -0.0027(15) 0.0040(17) 0.0036(14)
C15A 0.0257(18) 0.0164(17) 0.0184(17) -0.0005(14) 0.0000(15) 0.0016(12)
C16A 0.0247(17) 0.0127(16) 0.0143(16) 0.0015(13) -0.0011(15) 0.0020(12)
S1B 0.0248(4) 0.0240(4) 0.0174(4) 0.0049(3) 0.0041(4) -0.0029(3)
S2B 0.0222(4) 0.0210(4) 0.0151(4) 0.0031(3) 0.0028(3) -0.0011(3)
S3B 0.0170(4) 0.0263(4) 0.0193(4) 0.0081(3) 0.0013(4) -0.0017(3)
S4B 0.0235(4) 0.0405(5) 0.0221(4) 0.0126(4) -0.0001(4) -0.0090(4)
N1B 0.0231(17) 0.059(2) 0.0194(16) -0.0016(16) 0.0065(15) 0.0002(15)
N2B 0.0199(15) 0.0328(17) 0.0151(14) 0.0054(13) 0.0017(13) -0.0001(11)
O1B 0.0237(14) 0.056(2) 0.0296(16) 0.0043(14) 0.0004(13) 0.0033(12)
O2B 0.0238(13) 0.0299(14) 0.0210(13) 0.0066(11) -0.0007(12) 0.0046(10)
C1B 0.0263(18) 0.0132(16) 0.0134(16) -0.0023(13) -0.0013(15) -0.0031(12)
C2B 0.0251(18) 0.0204(18) 0.0162(17) 0.0012(14) -0.0009(15) -0.0021(13)
C3B 0.037(2) 0.027(2) 0.0205(19) 0.0075(16) 0.0058(18) -0.0021(15)
C4B 0.038(2) 0.036(2) 0.023(2) 0.0099(17) 0.0010(19) 0.0041(17)
C5B 0.0276(19) 0.028(2) 0.0227(19) 0.0007(16) -0.0006(17) 0.0036(14)
C6B 0.0269(18) 0.0176(17) 0.0167(17) -0.0026(14) 0.0000(15) -0.0017(13)
C7B 0.0241(18) 0.0153(17) 0.0230(18) -0.0028(14) 0.0024(16) -0.0045(12)
C8B 0.029(2) 0.036(2) 0.0238(19) 0.0041(17) 0.0105(17) 0.0009(15)
C9B 0.0186(17) 0.034(2) 0.0178(17) 0.0069(15) 0.0042(15) 0.0002(13)
C10B 0.0236(17) 0.0135(16) 0.0183(17) -0.0019(13) 0.0020(15) 0.0016(12)
C11B 0.0203(17) 0.0183(17) 0.0139(16) -0.0025(13) 0.0016(14) -0.0018(12)
C12B 0.0202(18) 0.031(2) 0.0221(18) 0.0005(16) 0.0009(16) 0.0000(13)
C13B 0.0195(18) 0.044(2) 0.027(2) 0.0025(18) 0.0030(17) -0.0029(15)
C14B 0.026(2) 0.042(2) 0.024(2) 0.0075(18) 0.0008(17) -0.0092(16)
C15B 0.0208(18) 0.029(2) 0.0187(18) 0.0026(15) 0.0019(16) -0.0036(13)
C16B 0.0182(16) 0.0203(17) 0.0171(17) -0.0047(14) -0.0011(15) 0.0000(12)
S1C 0.0292(5) 0.0222(4) 0.0131(4) -0.0031(3) 0.0026(4) -0.0041(3)
S2C 0.0352(5) 0.0154(4) 0.0138(4) -0.0007(3) 0.0027(4) -0.0028(3)
S3C 0.0485(6) 0.0207(5) 0.0166(4) -0.0009(4) 0.0080(4) -0.0043(4)
S4C 0.0251(4) 0.0206(4) 0.0140(4) 0.0021(3) 0.0015(4) -0.0019(3)
N1C 0.072(3) 0.0203(18) 0.0260(18) -0.0068(14) 0.0238(19) -0.0115(16)
N2C 0.072(3) 0.027(2) 0.0306(19) -0.0074(16) 0.023(2) -0.0096(17)
O1C 0.0411(16) 0.0222(14) 0.0319(15) -0.0004(12) 0.0080(13) -0.0064(11)
O2C 0.0520(19) 0.0291(16) 0.0316(16) -0.0115(13) 0.0109(15) -0.0104(12)
C1C 0.0168(16) 0.0207(18) 0.0200(17) -0.0033(14) 0.0024(15) -0.0003(12)
C2C 0.0180(16) 0.0217(18) 0.0181(17) -0.0027(14) 0.0017(15) -0.0010(12)
C3C 0.0278(19) 0.026(2) 0.0198(18) -0.0079(15) 0.0066(16) -0.0027(14)
C4C 0.041(2) 0.0201(19) 0.027(2) -0.0081(16) 0.0087(18) 0.0027(15)
C5C 0.036(2) 0.0163(18) 0.030(2) -0.0040(16) 0.0084(18) -0.0011(14)
C6C 0.0238(18) 0.0194(18) 0.0203(18) -0.0018(14) 0.0028(16) 0.0003(13)
C7C 0.033(2) 0.0161(18) 0.0245(19) -0.0002(15) 0.0036(17) 0.0030(13)
C8C 0.066(3) 0.023(2) 0.023(2) -0.0021(17) 0.020(2) -0.0094(18)
C9C 0.074(3) 0.027(2) 0.028(2) -0.0024(18) 0.022(2) -0.001(2)
C10C 0.031(2) 0.026(2) 0.0240(19) -0.0048(16) 0.0028(17) -0.0048(14)
C11C 0.0227(18) 0.0257(19) 0.0232(19) -0.0019(15) 0.0031(16) -0.0038(13)
C12C 0.034(2) 0.0205(19) 0.035(2) -0.0038(17) 0.0108(19) -0.0043(14)
C13C 0.037(2) 0.0200(19) 0.040(2) 0.0037(17) 0.015(2) -0.0019(15)
C14C 0.031(2) 0.024(2) 0.0245(19) 0.0057(16) 0.0072(17) -0.0001(14)
C15C 0.0178(16) 0.0199(18) 0.0235(18) 0.0011(15) 0.0007(15) -0.0024(12)
C16C 0.0186(17) 0.0188(17) 0.0218(18) 0.0004(14) 0.0006(15) -0.0032(12)
N10 0.0252(16) 0.0279(17) 0.0190(15) 0.0028(13) 0.0012(14) -0.0016(12)
P10 0.0216(4) 0.0224(5) 0.0198(4) 0.0022(4) 0.0030(4) -0.0005(3)
P11 0.0216(4) 0.0213(4) 0.0146(4) -0.0017(3) 0.0017(4) -0.0035(3)
C101 0.031(2) 0.025(2) 0.041(2) 0.0002(18) 0.0158(19) -0.0011(15)
C102 0.035(2) 0.023(2) 0.090(4) -0.001(2) 0.004(3) 0.0024(16)
C103 0.043(3) 0.025(3) 0.149(7) -0.008(3) 0.020(4) 0.0053(19)
C104 0.070(4) 0.033(3) 0.135(7) -0.025(4) 0.044(4) -0.004(3)
C105 0.089(5) 0.052(4) 0.066(4) -0.032(3) 0.028(4) -0.014(3)
C106 0.071(4) 0.043(3) 0.039(3) -0.015(2) 0.010(3) -0.002(2)
C107 0.0222(17) 0.0265(19) 0.0163(17) 0.0002(15) 0.0040(15) -0.0021(13)
C108 0.0239(19) 0.036(2) 0.027(2) 0.0049(17) 0.0094(17) 0.0064(15)
C109 0.040(2) 0.041(3) 0.038(2) 0.018(2) 0.009(2) 0.0125(18)
C110 0.040(2) 0.032(2) 0.033(2) 0.0099(18) 0.014(2) 0.0021(16)
C111 0.030(2) 0.047(3) 0.038(2) 0.012(2) 0.008(2) 0.0015(17)
C112 0.029(2) 0.045(3) 0.038(2) 0.016(2) 0.004(2) 0.0037(17)
C113 0.0263(19) 0.026(2) 0.0154(17) 0.0046(15) 0.0030(16) 0.0025(13)
C114 0.037(2) 0.028(2) 0.0187(18) 0.0018(16) -0.0007(18) -0.0015(15)
C115 0.039(2) 0.033(2) 0.029(2) -0.0033(18) 0.002(2) -0.0024(17)
C116 0.028(2) 0.054(3) 0.0192(19) 0.0001(19) 0.0010(18) 0.0050(17)
C117 0.033(2) 0.054(3) 0.024(2) 0.016(2) 0.0031(19) 0.0062(18)
C118 0.026(2) 0.035(2) 0.029(2) 0.0118(18) 0.0038(18) 0.0020(15)
C119 0.0188(16) 0.0242(18) 0.0149(16) 0.0012(14) 0.0007(15) 0.0046(12)
C120 0.0267(19) 0.0231(19) 0.0204(18) 0.0003(15) 0.0000(16) 0.0036(13)
C121 0.030(2) 0.031(2) 0.025(2) -0.0067(17) -0.0038(18) 0.0063(15)
C122 0.038(2) 0.048(3) 0.0141(18) -0.0027(18) -0.0026(18) 0.0048(18)
C123 0.041(2) 0.046(3) 0.021(2) 0.0100(19) 0.0048(19) -0.0037(18)
C124 0.0251(19) 0.031(2) 0.025(2) 0.0010(16) 0.0002(17) -0.0038(14)
C125 0.030(2) 0.029(2) 0.031(2) -0.0099(17) 0.0154(18) -0.0083(15)
C126 0.052(3) 0.030(2) 0.054(3) -0.008(2) 0.021(3) -0.0038(19)
C127 0.084(4) 0.026(3) 0.089(4) -0.014(3) 0.048(4) -0.009(2)
C128 0.083(4) 0.035(3) 0.123(6) -0.050(3) 0.073(4) -0.029(3)
C129 0.047(3) 0.057(3) 0.081(4) -0.042(3) 0.023(3) -0.026(2)
C130 0.032(2) 0.046(3) 0.056(3) -0.028(2) 0.009(2) -0.0126(19)
C131 0.0216(18) 0.0244(19) 0.0187(18) 0.0010(15) -0.0001(15) -0.0047(13)
C132 0.028(2) 0.036(2) 0.0168(18) 0.0007(16) 0.0010(17) -0.0040(15)
C133 0.034(2) 0.041(2) 0.022(2) 0.0095(18) -0.0026(19) -0.0042(17)
C134 0.029(2) 0.038(2) 0.034(2) 0.0147(19) -0.0037(19) -0.0030(16)
C135 0.025(2) 0.036(2) 0.037(2) 0.0067(19) 0.0070(19) 0.0007(15)
C136 0.0257(19) 0.031(2) 0.026(2) 0.0052(17) 0.0040(17) -0.0029(14)
N20 0.0296(16) 0.0167(15) 0.0231(16) 0.0006(13) -0.0014(14) -0.0029(11)
P20 0.0241(4) 0.0166(4) 0.0157(4) 0.0009(3) 0.0010(4) -0.0030(3)
P21 0.0248(4) 0.0165(4) 0.0170(4) 0.0019(3) -0.0029(4) -0.0026(3)
C201 0.032(2) 0.0214(19) 0.0200(18) -0.0026(15) 0.0091(16) -0.0074(14)
C202 0.035(2) 0.029(2) 0.027(2) -0.0044(17) 0.0096(18) -0.0072(15)
C203 0.043(3) 0.044(3) 0.039(3) -0.011(2) 0.020(2) -0.0120(19)
C204 0.061(3) 0.056(3) 0.027(2) -0.009(2) 0.022(2) -0.022(2)
C205 0.062(3) 0.038(3) 0.021(2) 0.0012(18) 0.009(2) -0.017(2)
C206 0.038(2) 0.029(2) 0.0195(19) 0.0013(16) 0.0012(18) -0.0086(15)
C207 0.0274(19) 0.0197(18) 0.0196(18) 0.0008(15) 0.0039(16) -0.0028(13)
C208 0.042(2) 0.0194(19) 0.0228(19) 0.0011(16) 0.0045(18) -0.0026(15)
C209 0.053(3) 0.030(2) 0.024(2) 0.0048(18) -0.007(2) -0.0024(18)
C210 0.038(2) 0.026(2) 0.036(2) 0.0111(18) -0.004(2) 0.0011(16)
C211 0.029(2) 0.0182(18) 0.036(2) 0.0049(16) 0.0093(18) -0.0002(13)
C212 0.0247(18) 0.0182(17) 0.0245(19) -0.0006(15) 0.0066(16) -0.0023(13)
C213 0.0256(18) 0.0156(17) 0.0193(17) 0.0032(14) 0.0008(16) -0.0009(12)
C214 0.0292(19) 0.027(2) 0.0190(18) -0.0047(15) -0.0006(17) -0.0005(14)
C215 0.031(2) 0.030(2) 0.0236(19) 0.0027(16) 0.0075(17) 0.0033(15)
C216 0.0259(19) 0.0187(18) 0.035(2) 0.0038(16) 0.0056(18) -0.0023(13)
C217 0.030(2) 0.0190(18) 0.027(2) -0.0015(15) -0.0013(17) -0.0019(13)
C218 0.0301(19) 0.0169(17) 0.0178(17) 0.0015(14) 0.0025(16) -0.0016(13)
C219 0.0279(19) 0.028(2) 0.0151(17) 0.0070(15) -0.0005(16) -0.0050(14)
C220 0.028(2) 0.030(2) 0.029(2) 0.0052(17) 0.0006(18) -0.0008(15)
C221 0.030(2) 0.040(2) 0.032(2) 0.0077(19) 0.0044(19) 0.0059(16)
C222 0.027(2) 0.055(3) 0.029(2) 0.016(2) -0.0015(19) -0.0031(18)
C223 0.032(2) 0.043(2) 0.025(2) 0.0082(18) -0.0071(19) -0.0112(17)
C224 0.034(2) 0.031(2) 0.0213(19) 0.0063(16) -0.0024(18) -0.0080(15)
C225 0.037(2) 0.0157(17) 0.0184(18) 0.0009(14) -0.0009(17) -0.0003(14)
C226 0.049(3) 0.025(2) 0.0223(19) 0.0003(16) 0.0057(19) -0.0007(16)
C227 0.081(4) 0.029(2) 0.028(2) 0.0055(19) 0.019(2) 0.002(2)
C228 0.102(4) 0.023(2) 0.019(2) 0.0048(18) -0.001(3) 0.015(2)
C229 0.076(4) 0.031(2) 0.025(2) 0.0035(19) -0.019(2) 0.011(2)
C230 0.042(2) 0.031(2) 0.029(2) 0.0039(18) -0.012(2) 0.0008(17)
C231 0.0275(19) 0.0206(18) 0.0210(18) -0.0031(15) -0.0038(16) -0.0024(13)
C232 0.032(2) 0.0211(19) 0.0226(19) -0.0002(15) -0.0049(17) -0.0026(14)
C233 0.040(2) 0.0202(19) 0.029(2) -0.0030(16) -0.0066(19) -0.0030(15)
C234 0.050(3) 0.026(2) 0.032(2) -0.0097(18) -0.001(2) 0.0020(17)
C235 0.051(3) 0.028(2) 0.029(2) -0.0051(18) 0.010(2) -0.0034(17)
C236 0.042(2) 0.024(2) 0.028(2) -0.0008(17) 0.0053(19) -0.0063(16)
N30 0.0228(15) 0.0177(15) 0.0277(16) 0.0051(13) 0.0054(14) 0.0028(11)
P30 0.0185(4) 0.0160(4) 0.0176(4) 0.0042(3) 0.0010(4) 0.0009(3)
P31 0.0221(4) 0.0156(4) 0.0301(5) 0.0067(4) 0.0041(4) 0.0028(3)
C301 0.0174(16) 0.0151(17) 0.0213(18) 0.0037(14) -0.0004(15) 0.0002(11)
C302 0.0164(16) 0.0156(16) 0.0180(17) -0.0002(13) -0.0001(14) 0.0021(11)
C303 0.0179(16) 0.0193(17) 0.0182(17) 0.0046(14) 0.0016(15) -0.0016(12)
C304 0.0264(18) 0.0145(16) 0.0201(18) 0.0032(14) -0.0029(16) -0.0014(12)
C305 0.0267(18) 0.0163(17) 0.0192(17) -0.0041(14) -0.0034(16) 0.0053(13)
C306 0.0184(17) 0.0245(18) 0.0140(16) 0.0027(14) -0.0012(15) 0.0038(12)
C307 0.0317(19) 0.0159(17) 0.0184(18) 0.0039(14) -0.0036(16) 0.0024(13)
C308 0.030(2) 0.0222(19) 0.029(2) 0.0065(16) -0.0023(18) -0.0002(14)
C309 0.041(2) 0.026(2) 0.032(2) -0.0021(18) -0.010(2) 0.0045(16)
C310 0.057(3) 0.040(3) 0.018(2) 0.0045(18) -0.004(2) 0.006(2)
C311 0.051(3) 0.045(3) 0.025(2) 0.0112(19) 0.010(2) 0.001(2)
C312 0.033(2) 0.034(2) 0.024(2) 0.0047(17) 0.0046(18) -0.0013(16)
C313 0.0196(17) 0.0222(18) 0.0156(16) 0.0041(14) 0.0019(15) -0.0028(12)
C314 0.028(2) 0.024(2) 0.034(2) 0.0021(17) 0.0044(18) 0.0025(14)
C315 0.0208(19) 0.037(2) 0.044(3) 0.007(2) 0.0031(19) 0.0046(15)
C316 0.0226(19) 0.039(2) 0.032(2) 0.0053(18) -0.0029(18) -0.0035(15)
C317 0.030(2) 0.031(2) 0.030(2) -0.0031(17) -0.0008(18) -0.0055(15)
C318 0.0248(19) 0.0254(19) 0.0235(19) 0.0014(15) 0.0018(16) -0.0012(13)
C319 0.031(2) 0.0193(19) 0.036(2) 0.0114(17) 0.0069(18) 0.0086(14)
C320 0.034(2) 0.029(2) 0.049(3) 0.017(2) 0.009(2) 0.0100(16)
C321 0.047(3) 0.036(3) 0.057(3) 0.024(2) 0.024(3) 0.0142(19)
C322 0.068(3) 0.033(3) 0.049(3) 0.023(2) 0.022(3) 0.022(2)
C323 0.057(3) 0.037(3) 0.037(3) 0.009(2) -0.001(2) 0.015(2)
C324 0.047(3) 0.025(2) 0.036(2) 0.0089(18) -0.002(2) 0.0058(17)
C325 0.0267(19) 0.0183(18) 0.041(2) 0.0029(17) 0.0097(18) -0.0005(13)
C326 0.033(2) 0.021(2) 0.064(3) 0.001(2) 0.010(2) -0.0018(15)
C327 0.049(3) 0.022(2) 0.090(4) -0.018(3) 0.004(3) 0.0022(18)
C328 0.052(3) 0.033(3) 0.077(4) -0.019(3) 0.000(3) -0.007(2)
C329 0.043(3) 0.032(2) 0.052(3) -0.009(2) -0.004(2) -0.0058(18)
C330 0.032(2) 0.026(2) 0.038(2) 0.0000(18) 0.0071(19) -0.0019(15)
C331 0.0225(18) 0.0205(18) 0.027(2) 0.0023(15) 0.0005(16) 0.0009(13)
C332 0.027(2) 0.023(2) 0.049(3) 0.0031(19) 0.001(2) 0.0048(15)
C333 0.024(2) 0.030(2) 0.049(3) -0.002(2) 0.001(2) 0.0094(15)
C334 0.0201(19) 0.043(3) 0.045(3) 0.004(2) 0.0041(19) 0.0011(16)
C335 0.028(2) 0.032(2) 0.052(3) 0.010(2) 0.007(2) -0.0020(16)
C336 0.0242(19) 0.023(2) 0.042(2) 0.0048(18) 0.0032(19) 0.0042(14)
Li1 0.030(3) 0.026(3) 0.028(3) -0.001(3) -0.001(3) -0.005(2)
N1 0.0337(19) 0.0337(19) 0.0331(19) 0.0068(16) -0.0046(17) 0.0025(14)
O1 0.0302(15) 0.0369(16) 0.0351(16) 0.0025(13) -0.0033(14) -0.0018(11)
C1 0.040(2) 0.029(2) 0.032(2) 0.0015(18) -0.004(2) 0.0020(16)
C2 0.062(3) 0.047(3) 0.047(3) 0.010(2) -0.021(3) -0.005(2)
C3 0.051(3) 0.050(3) 0.067(4) 0.028(3) -0.021(3) -0.011(2)
O11 0.0397(17) 0.0380(17) 0.0356(16) -0.0135(14) 0.0082(14) -0.0064(12)
N2 0.046(2) 0.033(2) 0.0294(19) 0.0043(16) 0.0019(18) -0.0154(15)
O2 0.0430(17) 0.0284(16) 0.0404(17) -0.0002(13) 0.0052(15) -0.0089(12)
C4 0.039(2) 0.032(2) 0.0193(19) -0.0008(16) 0.0014(18) -0.0070(16)
C5 0.091(4) 0.038(3) 0.036(3) 0.001(2) -0.007(3) -0.035(3)
C6 0.040(3) 0.065(4) 0.066(4) 0.021(3) 0.008(3) -0.016(2)
N3 0.055(5) 0.042(5) 0.039(4) 0.004(4) 0.025(4) 0.000(3)
O3 0.112(7) 0.031(4) 0.055(4) -0.004(3) 0.054(5) 0.001(4)
C7 0.069(7) 0.066(7) 0.026(5) 0.002(5) 0.015(5) 0.013(5)
C8 0.021(4) 0.089(8) 0.027(4) -0.003(5) 0.010(4) -0.001(4)
C9 0.081(8) 0.054(7) 0.032(5) -0.010(5) 0.011(5) -0.028(5)
N4 0.007(3) 0.059(5) 0.030(4) -0.030(3) -0.004(3) -0.002(3)
O4 0.080(6) 0.081(6) 0.102(7) 0.063(5) -0.072(6) -0.052(5)
C10 0.037(5) 0.084(8) 0.033(5) 0.008(5) -0.002(5) -0.035(5)
C11 0.028(4) 0.015(3) 0.025(4) -0.011(3) -0.008(3) 0.002(3)
C12 0.063(7) 0.049(7) 0.116(12) -0.038(7) -0.061(8) 0.026(5)

loop_
_atom_type_symbol
_atom_type_description
_atom_type_scat_dispersion_real
_atom_type_scat_dispersion_imag
_atom_type_scat_source
C C 0.0181 0.0091 'International Tables Vol C Tables 4.2.6.8 and 6.1.1.4'
H H 0.0000 0.0000 'International Tables Vol C Tables 4.2.6.8 and 6.1.1.4'
N N 0.0311 0.0180 'International Tables Vol C Tables 4.2.6.8 and 6.1.1.4'
O O 0.0492 0.0322 'International Tables Vol C Tables 4.2.6.8 and 6.1.1.4'
P P 0.2955 0.4335 'International Tables Vol C Tables 4.2.6.8 and 6.1.1.4'
S S 0.3331 0.5567 'International Tables Vol C Tables 4.2.6.8 and 6.1.1.4'
Ti Ti 0.2191 1.8069 'International Tables Vol C Tables 4.2.6.8 and 6.1.1.4'
Li Li 0.0008 0.0003 'International Tables Vol C Tables 4.2.6.8 and 6.1.1.4'

loop_
_geom_angle_atom_site_label_1
_geom_angle_atom_site_label_2
_geom_angle_atom_site_label_3
_geom_angle
_geom_angle_site_symmetry_1
_geom_angle_site_symmetry_3
S1A Ti1 S1C 87.69(4) . .
S1A Ti1 S1B 90.38(4) . .
S1C Ti1 S1B 86.87(4) . .
S1A Ti1 S2C 104.90(4) . .
S1C Ti1 S2C 80.83(3) . .
S1B Ti1 S2C 159.86(4) . .
S1A Ti1 S2A 81.57(3) . .
S1C Ti1 S2A 162.60(4) . .
S1B Ti1 S2A 106.75(4) . .
S2C Ti1 S2A 88.72(3) . .
S1A Ti1 S2B 162.17(4) . .
S1C Ti1 S2B 107.99(4) . .
S1B Ti1 S2B 82.27(3) . .
S2C Ti1 S2B 86.42(4) . .
S2A Ti1 S2B 85.02(3) . .
S4C Ti2 S4B 88.69(4) . .
S4C Ti2 S4A 85.23(4) . .
S4B Ti2 S4A 94.55(4) . .
S4C Ti2 S3B 163.70(4) . .
S4B Ti2 S3B 81.11(3) . .
S4A Ti2 S3B 108.11(4) . .
S4C Ti2 S3A 109.84(4) . .
S4B Ti2 S3A 160.44(4) . .
S4A Ti2 S3A 81.27(3) . .
S3B Ti2 S3A 82.07(3) . .
S4C Ti2 S3C 81.32(4) . .
S4B Ti2 S3C 101.98(4) . .
S4A Ti2 S3C 158.36(4) . .
S3B Ti2 S3C 88.35(4) . .
S3A Ti2 S3C 87.43(4) . .
C2A S1A Ti1 109.55(13) . .
C1A S2A Ti1 109.57(12) . .
C16A S3A Ti2 108.38(12) . .
C15A S4A Ti2 108.17(12) . .
C7A N1A C8A 123.1(3) . .
C10A N2A C9A 124.4(3) . .
C2A C1A C6A 118.2(3) . .
C2A C1A S2A 116.7(2) . .
C6A C1A S2A 124.8(3) . .
C3A C2A C1A 120.8(3) . .
C3A C2A S1A 117.4(3) . .
C1A C2A S1A 121.8(3) . .
C4A C3A C2A 120.7(4) . .
C3A C4A C5A 119.5(4) . .
C4A C5A C6A 121.9(3) . .
C5A C6A C1A 118.9(3) . .
C5A C6A C7A 113.0(3) . .
C1A C6A C7A 128.1(3) . .
O1A C7A N1A 120.8(4) . .
O1A C7A C6A 119.9(3) . .
N1A C7A C6A 119.3(3) . .
N1A C8A C9A 112.8(3) . .
N2A C9A C8A 113.0(3) . .
O2A C10A N2A 120.3(4) . .
O2A C10A C11A 120.4(3) . .
N2A C10A C11A 119.3(3) . .
C12A C11A C16A 117.8(3) . .
C12A C11A C10A 113.6(3) . .
C16A C11A C10A 128.6(3) . .
C13A C12A C11A 122.5(3) . .
C14A C13A C12A 119.8(3) . .
C13A C14A C15A 119.9(4) . .
C14A C15A C16A 120.8(3) . .
C14A C15A S4A 117.5(3) . .
C16A C15A S4A 121.6(3) . .
C15A C16A C11A 119.2(3) . .
C15A C16A S3A 117.3(3) . .
C11A C16A S3A 123.5(3) . .
C2B S1B Ti1 108.61(12) . .
C1B S2B Ti1 108.28(13) . .
C16B S3B Ti2 110.16(12) . .
C15B S4B Ti2 110.10(13) . .
C7B N1B C8B 124.8(3) . .
C10B N2B C9B 123.8(3) . .
C10B O2B Li1 159.5(3) . 2_746
C2B C1B C6B 118.5(3) . .
C2B C1B S2B 118.2(3) . .
C6B C1B S2B 123.0(3) . .
C3B C2B C1B 119.9(3) . .
C3B C2B S1B 118.3(3) . .
C1B C2B S1B 121.7(3) . .
C4B C3B C2B 120.9(4) . .
C5B C4B C3B 119.4(4) . .
C4B C5B C6B 121.7(4) . .
C5B C6B C1B 119.5(3) . .
C5B C6B C7B 114.5(3) . .
C1B C6B C7B 125.9(3) . .
O1B C7B N1B 120.7(4) . .
O1B C7B C6B 120.5(3) . .
N1B C7B C6B 118.8(3) . .
N1B C8B C9B 112.1(3) . .
N2B C9B C8B 110.8(3) . .
O2B C10B N2B 121.3(3) . .
O2B C10B C11B 119.4(3) . .
N2B C10B C11B 119.3(3) . .
C12B C11B C16B 118.5(3) . .
C12B C11B C10B 114.1(3) . .
C16B C11B C10B 127.2(3) . .
C13B C12B C11B 122.0(3) . .
C12B C13B C14B 119.7(4) . .
C13B C14B C15B 120.2(4) . .
C14B C15B C16B 120.6(3) . .
C14B C15B S4B 118.1(3) . .
C16B C15B S4B 121.2(3) . .
C15B C16B C11B 118.8(3) . .
C15B C16B S3B 116.9(3) . .
C11B C16B S3B 124.3(3) . .
C2C S1C Ti1 110.21(12) . .
C1C S2C Ti1 109.85(13) . .
C16C S3C Ti2 107.96(13) . .
C15C S4C Ti2 108.66(12) . .
C7C N1C C8C 124.4(3) . .
C10C N2C C9C 124.0(4) . .
C7C O1C Li1 158.0(3) . .
C6C C1C C2C 117.6(3) . .
C6C C1C S2C 125.3(3) . .
C2C C1C S2C 117.2(3) . .
C3C C2C C1C 120.9(3) . .
C3C C2C S1C 118.6(3) . .
C1C C2C S1C 120.3(3) . .
C4C C3C C2C 120.7(4) . .
C5C C4C C3C 119.0(3) . .
C4C C5C C6C 122.0(4) . .
C5C C6C C1C 119.4(4) . .
C5C C6C C7C 114.6(3) . .
C1C C6C C7C 125.9(3) . .
O1C C7C N1C 120.5(4) . .
O1C C7C C6C 119.7(3) . .
N1C C7C C6C 119.7(3) . .
N1C C8C C9C 111.6(4) . .
N2C C9C C8C 112.7(4) . .
O2C C10C N2C 120.9(4) . .
O2C C10C C11C 120.1(4) . .
N2C C10C C11C 118.9(3) . .
C12C C11C C16C 118.9(4) . .
C12C C11C C10C 114.2(3) . .
C16C C11C C10C 126.8(3) . .
C13C C12C C11C 121.7(4) . .
C12C C13C C14C 119.4(4) . .
C13C C14C C15C 120.2(4) . .
C14C C15C C16C 120.7(3) . .
C14C C15C S4C 118.0(3) . .
C16C C15C S4C 121.3(3) . .
C15C C16C C11C 118.7(3) . .
C15C C16C S3C 117.3(3) . .
C11C C16C S3C 123.9(3) . .
P11 N10 P10 139.9(2) . .
N10 P10 C101 112.72(18) . .
N10 P10 C107 107.33(16) . .
C101 P10 C107 105.84(19) . .
N10 P10 C113 112.27(17) . .
C101 P10 C113 111.42(18) . .
C107 P10 C113 106.77(17) . .
N10 P11 C125 113.07(18) . .
N10 P11 C131 107.56(17) . .
C125 P11 C131 107.17(18) . .
N10 P11 C119 115.32(16) . .
C125 P11 C119 106.51(18) . .
C131 P11 C119 106.75(16) . .
C102 C101 C106 118.8(4) . .
C102 C101 P10 124.1(3) . .
C106 C101 P10 117.0(3) . .
C103 C102 C101 120.2(5) . .
C102 C103 C104 120.7(6) . .
C105 C104 C103 120.1(5) . .
C104 C105 C106 120.0(5) . .
C101 C106 C105 120.2(5) . .
C108 C107 C112 120.3(4) . .
C108 C107 P10 120.1(3) . .
C112 C107 P10 119.6(3) . .
C107 C108 C109 119.5(4) . .
C110 C109 C108 120.1(4) . .
C109 C110 C111 120.9(4) . .
C110 C111 C112 118.9(4) . .
C107 C112 C111 120.2(4) . .
C114 C113 C118 120.1(4) . .
C114 C113 P10 117.0(3) . .
C118 C113 P10 122.2(3) . .
C113 C114 C115 120.5(4) . .
C116 C115 C114 119.3(4) . .
C115 C116 C117 120.5(4) . .
C118 C117 C116 120.4(4) . .
C117 C118 C113 119.1(4) . .
C124 C119 C120 119.7(3) . .
C124 C119 P11 122.5(3) . .
C120 C119 P11 117.7(3) . .
C121 C120 C119 120.6(4) . .
C122 C121 C120 119.1(4) . .
C121 C122 C123 120.9(4) . .
C124 C123 C122 119.8(4) . .
C123 C124 C119 119.9(4) . .
C126 C125 C130 119.1(4) . .
C126 C125 P11 119.3(3) . .
C130 C125 P11 121.6(3) . .
C125 C126 C127 120.8(5) . .
C128 C127 C126 119.7(6) . .
C127 C128 C129 120.3(5) . .
C128 C129 C130 120.7(5) . .
C129 C130 C125 119.4(5) . .
C136 C131 C132 120.5(3) . .
C136 C131 P11 121.4(3) . .
C132 C131 P11 118.1(3) . .
C133 C132 C131 119.8(4) . .
C132 C133 C134 119.4(4) . .
C135 C134 C133 120.8(4) . .
C134 C135 C136 120.0(4) . .
C131 C136 C135 119.4(4) . .
P20 N20 P21 140.5(2) . .
N20 P20 C207 109.44(16) . .
N20 P20 C201 116.10(17) . .
C207 P20 C201 108.49(18) . .
N20 P20 C213 108.56(17) . .
C207 P20 C213 105.42(16) . .
C201 P20 C213 108.30(17) . .
N20 P21 C231 108.15(18) . .
N20 P21 C225 113.12(17) . .
C231 P21 C225 106.44(17) . .
N20 P21 C219 113.64(16) . .
C231 P21 C219 106.47(17) . .
C225 P21 C219 108.56(18) . .
C206 C201 C202 120.0(4) . .
C206 C201 P20 119.0(3) . .
C202 C201 P20 120.9(3) . .
C203 C202 C201 119.7(4) . .
C204 C203 C202 119.7(5) . .
C203 C204 C205 121.1(4) . .
C206 C205 C204 119.3(4) . .
C205 C206 C201 120.3(4) . .
C208 C207 C212 120.0(3) . .
C208 C207 P20 119.2(3) . .
C212 C207 P20 120.7(3) . .
C207 C208 C209 119.4(4) . .
C210 C209 C208 120.6(4) . .
C209 C210 C211 120.0(4) . .
C212 C211 C210 119.6(4) . .
C211 C212 C207 120.3(3) . .
C218 C213 C214 119.2(3) . .
C218 C213 P20 122.8(3) . .
C214 C213 P20 117.7(3) . .
C215 C214 C213 120.5(3) . .
C214 C215 C216 119.6(4) . .
C217 C216 C215 119.9(4) . .
C218 C217 C216 120.5(3) . .
C217 C218 C213 120.3(4) . .
C220 C219 C224 118.6(4) . .
C220 C219 P21 120.0(3) . .
C224 C219 P21 121.4(3) . .
C219 C220 C221 121.3(4) . .
C222 C221 C220 119.7(4) . .
C221 C222 C223 120.1(4) . .
C222 C223 C224 120.0(4) . .
C223 C224 C219 120.3(4) . .
C226 C225 C230 120.3(4) . .
C226 C225 P21 122.6(3) . .
C230 C225 P21 117.0(3) . .
C225 C226 C227 119.3(4) . .
C228 C227 C226 120.2(5) . .
C227 C228 C229 120.6(4) . .
C228 C229 C230 119.6(4) . .
C229 C230 C225 119.9(5) . .
C232 C231 C236 120.4(4) . .
C232 C231 P21 119.6(3) . .
C236 C231 P21 119.8(3) . .
C231 C232 C233 118.9(4) . .
C234 C233 C232 120.9(4) . .
C233 C234 C235 120.0(4) . .
C236 C235 C234 120.1(4) . .
C235 C236 C231 119.6(4) . .
P30 N30 P31 143.3(2) . .
N30 P30 C307 114.18(17) . .
N30 P30 C313 110.47(17) . .
C307 P30 C313 109.02(17) . .
N30 P30 C301 107.40(17) . .
C307 P30 C301 108.16(16) . .
C313 P30 C301 107.36(15) . .
N30 P31 C319 115.93(18) . .
N30 P31 C325 107.89(17) . .
C319 P31 C325 107.91(19) . .
N30 P31 C331 109.58(16) . .
C319 P31 C331 108.07(18) . .
C325 P31 C331 107.13(18) . .
C302 C301 C306 119.7(3) . .
C302 C301 P30 118.1(3) . .
C306 C301 P30 122.3(3) . .
C303 C302 C301 120.6(3) . .
C302 C303 C304 119.6(3) . .
C305 C304 C303 120.4(3) . .
C304 C305 C306 120.2(3) . .
C305 C306 C301 119.6(3) . .
C312 C307 C308 120.8(3) . .
C312 C307 P30 121.0(3) . .
C308 C307 P30 117.6(3) . .
C309 C308 C307 119.4(4) . .
C310 C309 C308 119.7(4) . .
C309 C310 C311 120.4(4) . .
C312 C311 C310 120.2(4) . .
C307 C312 C311 119.5(4) . .
C314 C313 C318 119.7(3) . .
C314 C313 P30 121.8(3) . .
C318 C313 P30 118.5(3) . .
C313 C314 C315 120.3(4) . .
C316 C315 C314 119.9(4) . .
C315 C316 C317 120.0(4) . .
C316 C317 C318 120.3(4) . .
C313 C318 C317 119.7(3) . .
C324 C319 C320 119.8(4) . .
C324 C319 P31 119.1(3) . .
C320 C319 P31 120.9(3) . .
C321 C320 C319 120.4(4) . .
C320 C321 C322 119.8(5) . .
C323 C322 C321 120.1(4) . .
C322 C323 C324 120.8(5) . .
C323 C324 C319 119.1(4) . .
C326 C325 C330 119.9(4) . .
C326 C325 P31 121.4(3) . .
C330 C325 P31 118.7(3) . .
C327 C326 C325 119.8(4) . .
C328 C327 C326 120.1(4) . .
C329 C328 C327 120.7(5) . .
C328 C329 C330 120.4(5) . .
C329 C330 C325 119.1(4) . .
C332 C331 C336 119.6(4) . .
C332 C331 P31 121.2(3) . .
C336 C331 P31 119.1(3) . .
C333 C332 C331 120.0(4) . .
C334 C333 C332 120.2(4) . .
C333 C334 C335 120.3(4) . .
C336 C335 C334 120.0(4) . .
C335 C336 C331 119.8(4) . .
O2B Li1 O1C 118.3(4) 2_756 .
O2B Li1 O11 116.4(3) 2_756 .
O1C Li1 O11 107.7(3) . .
O2B Li1 O1 107.4(3) 2_756 .
O1C Li1 O1 102.6(3) . .
O11 Li1 O1 102.3(3) . .
O2B Li1 C1 126.4(3) 2_756 .
O1C Li1 C1 80.2(2) . .
O11 Li1 C1 101.7(3) . .
O1 Li1 C1 23.86(14) . .
C1 N1 C2 121.6(4) . .
C1 N1 C3 120.1(4) . .
C2 N1 C3 118.0(3) . .
C1 O1 Li1 115.7(3) . .
O1 C1 N1 125.9(4) . .
O1 C1 Li1 40.4(2) . .
N1 C1 Li1 162.8(4) . .
C4 N2 C6 120.9(4) . .
C4 N2 C5 121.5(4) . .
C6 N2 C5 117.6(4) . .
O2 C4 N2 125.3(4) . .
C9 N3 C7 114.0(10) . .
C9 N3 C8 118.6(10) . .
C7 N3 C8 127.3(9) . .
O3 C7 N3 128.2(11) . .
C12 N4 C10 122.5(8) . .
C12 N4 C11 120.7(8) . .
C10 N4 C11 116.8(7) . .
O4 C10 N4 131.8(9) . .

loop_
_geom_bond_atom_site_label_1
_geom_bond_atom_site_label_2
_geom_bond_distance
_geom_bond_site_symmetry_2
Ti1 S1A 2.3650(11) .
Ti1 S1C 2.3655(10) .
Ti1 S1B 2.3757(10) .
Ti1 S2C 2.4478(10) .
Ti1 S2A 2.4503(10) .
Ti1 S2B 2.4520(11) .
Ti2 S4C 2.3478(10) .
Ti2 S4B 2.3665(11) .
Ti2 S4A 2.3766(10) .
Ti2 S3B 2.4404(10) .
Ti2 S3A 2.4500(10) .
Ti2 S3C 2.4592(11) .
S1A C2A 1.760(3) .
S2A C1A 1.764(3) .
S3A C16A 1.765(3) .
S4A C15A 1.759(4) .
N1A C7A 1.337(5) .
N1A C8A 1.458(5) .
N2A C10A 1.340(5) .
N2A C9A 1.446(5) .
O1A C7A 1.235(4) .
O2A C10A 1.228(4) .
C1A C2A 1.415(5) .
C1A C6A 1.423(5) .
C2A C3A 1.397(5) .
C3A C4A 1.378(5) .
C4A C5A 1.383(6) .
C5A C6A 1.404(5) .
C6A C7A 1.512(5) .
C8A C9A 1.532(6) .
C10A C11A 1.508(5) .
C11A C12A 1.399(5) .
C11A C16A 1.426(5) .
C12A C13A 1.381(6) .
C13A C14A 1.381(5) .
C14A C15A 1.397(5) .
C15A C16A 1.408(5) .
S1B C2B 1.758(4) .
S2B C1B 1.761(3) .
S3B C16B 1.758(3) .
S4B C15B 1.765(4) .
N1B C7B 1.325(5) .
N1B C8B 1.447(5) .
N2B C10B 1.332(4) .
N2B C9B 1.455(4) .
O1B C7B 1.232(4) .
O2B C10B 1.249(4) .
O2B Li1 1.903(7) 2_746
C1B C2B 1.412(5) .
C1B C6B 1.414(5) .
C2B C3B 1.403(5) .
C3B C4B 1.386(6) .
C4B C5B 1.372(6) .
C5B C6B 1.401(5) .
C6B C7B 1.502(5) .
C8B C9B 1.532(5) .
C10B C11B 1.509(5) .
C11B C12B 1.397(5) .
C11B C16B 1.417(5) .
C12B C13B 1.375(5) .
C13B C14B 1.382(5) .
C14B C15B 1.393(5) .
C15B C16B 1.407(5) .
S1C C2C 1.754(4) .
S2C C1C 1.754(3) .
S3C C16C 1.761(3) .
S4C C15C 1.758(4) .
N1C C7C 1.316(5) .
N1C C8C 1.450(5) .
N2C C10C 1.327(5) .
N2C C9C 1.457(5) .
O1C C7C 1.252(4) .
O1C Li1 1.908(7) .
O2C C10C 1.248(5) .
C1C C6C 1.420(5) .
C1C C2C 1.422(5) .
C2C C3C 1.396(5) .
C3C C4C 1.386(5) .
C4C C5C 1.382(5) .
C5C C6C 1.400(5) .
C6C C7C 1.505(5) .
C8C C9C 1.520(7) .
C10C C11C 1.501(5) .
C11C C12C 1.401(5) .
C11C C16C 1.423(5) .
C12C C13C 1.383(6) .
C13C C14C 1.392(5) .
C14C C15C 1.400(5) .
C15C C16C 1.404(5) .
N10 P11 1.575(3) .
N10 P10 1.588(3) .
P10 C101 1.796(4) .
P10 C107 1.802(4) .
P10 C113 1.812(4) .
P11 C125 1.791(4) .
P11 C131 1.800(4) .
P11 C119 1.801(4) .
C101 C102 1.390(6) .
C101 C106 1.391(6) .
C102 C103 1.375(6) .
C103 C104 1.380(9) .
C104 C105 1.361(9) .
C105 C106 1.399(7) .
C107 C108 1.372(5) .
C107 C112 1.387(5) .
C108 C109 1.397(6) .
C109 C110 1.367(6) .
C110 C111 1.385(6) .
C111 C112 1.391(6) .
C113 C114 1.387(5) .
C113 C118 1.398(5) .
C114 C115 1.391(5) .
C115 C116 1.380(6) .
C116 C117 1.390(6) .
C117 C118 1.388(6) .
C119 C124 1.389(5) .
C119 C120 1.393(5) .
C120 C121 1.387(5) .
C121 C122 1.384(6) .
C122 C123 1.387(6) .
C123 C124 1.386(5) .
C125 C126 1.391(6) .
C125 C130 1.398(6) .
C126 C127 1.394(6) .
C127 C128 1.369(8) .
C128 C129 1.382(9) .
C129 C130 1.394(6) .
C131 C136 1.385(5) .
C131 C132 1.398(5) .
C132 C133 1.387(5) .
C133 C134 1.389(6) .
C134 C135 1.381(6) .
C135 C136 1.394(5) .
N20 P20 1.570(3) .
N20 P21 1.590(3) .
P20 C207 1.801(4) .
P20 C201 1.804(4) .
P20 C213 1.804(4) .
P21 C231 1.796(4) .
P21 C225 1.798(4) .
P21 C219 1.809(4) .
C201 C206 1.392(5) .
C201 C202 1.393(5) .
C202 C203 1.386(6) .
C203 C204 1.382(7) .
C204 C205 1.384(7) .
C205 C206 1.381(6) .
C207 C208 1.381(5) .
C207 C212 1.394(5) .
C208 C209 1.389(5) .
C209 C210 1.382(6) .
C210 C211 1.387(6) .
C211 C212 1.384(5) .
C213 C218 1.395(5) .
C213 C214 1.398(5) .
C214 C215 1.390(5) .
C215 C216 1.394(5) .
C216 C217 1.389(6) .
C217 C218 1.379(5) .
C219 C220 1.386(5) .
C219 C224 1.398(5) .
C220 C221 1.394(5) .
C221 C222 1.373(6) .
C222 C223 1.393(6) .
C223 C224 1.393(5) .
C225 C226 1.373(6) .
C225 C230 1.399(5) .
C226 C227 1.398(6) .
C227 C228 1.375(7) .
C228 C229 1.380(8) .
C229 C230 1.382(6) .
C231 C232 1.389(5) .
C231 C236 1.400(6) .
C232 C233 1.396(6) .
C233 C234 1.374(6) .
C234 C235 1.393(6) .
C235 C236 1.381(6) .
N30 P30 1.576(3) .
N30 P31 1.579(3) .
P30 C307 1.805(4) .
P30 C313 1.806(3) .
P30 C301 1.810(3) .
P31 C319 1.796(4) .
P31 C325 1.798(4) .
P31 C331 1.798(4) .
C301 C302 1.396(5) .
C301 C306 1.399(5) .
C302 C303 1.380(5) .
C303 C304 1.394(5) .
C304 C305 1.387(5) .
C305 C306 1.389(5) .
C307 C312 1.372(5) .
C307 C308 1.399(5) .
C308 C309 1.390(6) .
C309 C310 1.379(6) .
C310 C311 1.388(6) .
C311 C312 1.388(6) .
C313 C314 1.391(5) .
C313 C318 1.392(5) .
C314 C315 1.392(5) .
C315 C316 1.385(6) .
C316 C317 1.385(6) .
C317 C318 1.394(5) .
C319 C324 1.398(6) .
C319 C320 1.401(6) .
C320 C321 1.386(6) .
C321 C322 1.390(7) .
C322 C323 1.384(7) .
C323 C324 1.398(6) .
C325 C326 1.392(5) .
C325 C330 1.414(6) .
C326 C327 1.384(7) .
C327 C328 1.383(7) .
C328 C329 1.377(6) .
C329 C330 1.386(6) .
C331 C332 1.399(5) .
C331 C336 1.400(5) .
C332 C333 1.383(6) .
C333 C334 1.381(6) .
C334 C335 1.394(6) .
C335 C336 1.384(6) .
Li1 O2B 1.903(7) 2_756
Li1 O11 1.923(8) .
Li1 O1 1.974(7) .
Li1 C1 2.742(8) .
N1 C1 1.333(5) .
N1 C2 1.445(5) .
N1 C3 1.448(6) .
O1 C1 1.231(5) .
N2 C4 1.331(5) .
N2 C6 1.429(6) .
N2 C5 1.455(5) .
O2 C4 1.226(5) .
N3 C9 1.281(12) .
N3 C7 1.365(13) .
N3 C8 1.392(12) .
O3 C7 1.223(12) .
N4 C12 1.283(13) .
N4 C10 1.371(13) .
N4 C11 1.437(8) .
O4 C10 1.176(13) .
